data_4304673
loop_
_publ_author_name
'Kartik Chandra Mondal'
'Partha Sarathi Mukherjee'

_publ_section_title
;
Three New Cu-Azido Polymers and Their Systematic Interconversion: Role of
the Amount of the Blocking Amine on the Structural Diversity and Magnetic
Behavior
;
_journal_name_full 'Inorganic Chemistry'
_journal_page_first 4215
_journal_page_last 4225
_journal_paper_doi 10.1021/ic702232d
_journal_volume 47
_journal_year 2008
_chemical_formula_moiety 'C2 H8 Cu2.50 N16.50'
_chemical_formula_sum 'C2 H8 Cu2.5 N16.5'
_chemical_formula_weight 422.10
_chemical_name_systematic
;
 ?
;
_space_group_IT_number 2
_symmetry_cell_setting triclinic
_symmetry_space_group_name_Hall '-P 1'
_symmetry_space_group_name_H-M 'P -1'
_atom_sites_solution_hydrogens geom
_atom_sites_solution_primary direct
_atom_sites_solution_secondary difmap
_audit_creation_method SHELXL-97
_cell_angle_alpha 96.690(4)
_cell_angle_beta 92.487(4)
_cell_angle_gamma 107.104(4)
_cell_formula_units_Z 2
_cell_length_a 6.8758(16)
_cell_length_b 8.460(2)
_cell_length_c 12.115(3)
_cell_measurement_temperature 293(2)
_cell_volume 666.7(3)
_computing_cell_refinement 'Bruker SMART'
_computing_data_collection 'Bruker SMART'
_computing_data_reduction 'Bruker SAINT'
_computing_molecular_graphics 'Ortep 3 for Windows (Farrugia, 1997)'
_computing_publication_material 'WinGX publication routines (Farrugia, 1999)'
_computing_structure_refinement 'SHELXL-97 (Sheldrick, 1997)'
_computing_structure_solution 'SHELXS-97 (Sheldrick, 1997)'
_diffrn_ambient_temperature 293(2)
_diffrn_measured_fraction_theta_full 0.993
_diffrn_measured_fraction_theta_max 0.993
_diffrn_measurement_device_type 'Bruker Smart CCD area detector'
_diffrn_measurement_method 'phi and omega scans'
_diffrn_radiation_monochromator graphite
_diffrn_radiation_source 'fine-focus sealed tube'
_diffrn_radiation_type MoK\a
_diffrn_radiation_wavelength 0.71073
_diffrn_reflns_av_R_equivalents 0.0259
_diffrn_reflns_av_sigmaI/netI 0.0327
_diffrn_reflns_limit_h_max 8
_diffrn_reflns_limit_h_min -8
_diffrn_reflns_limit_k_max 10
_diffrn_reflns_limit_k_min -10
_diffrn_reflns_limit_l_max 14
_diffrn_reflns_limit_l_min -14
_diffrn_reflns_number 6575
_diffrn_reflns_theta_full 25.27
_diffrn_reflns_theta_max 25.27
_diffrn_reflns_theta_min 2.54
_exptl_absorpt_coefficient_mu 3.990
_exptl_absorpt_correction_T_max 0.3357
_exptl_absorpt_correction_T_min 0.1587
_exptl_absorpt_correction_type none
_exptl_absorpt_process_details SADABS
_exptl_crystal_colour black
_exptl_crystal_density_diffrn 2.102
_exptl_crystal_density_method 'not measured'
_exptl_crystal_description plate
_exptl_crystal_F_000 416
_exptl_crystal_size_max 0.73
_exptl_crystal_size_mid 0.47
_exptl_crystal_size_min 0.35
_refine_diff_density_max 4.089
_refine_diff_density_min -1.580
_refine_diff_density_rms 0.211
_refine_ls_extinction_method none
_refine_ls_goodness_of_fit_ref 1.159
_refine_ls_hydrogen_treatment constr
_refine_ls_matrix_type full
_refine_ls_number_parameters 191
_refine_ls_number_reflns 2410
_refine_ls_number_restraints 0
_refine_ls_restrained_S_all 1.159
_refine_ls_R_factor_all 0.0841
_refine_ls_R_factor_gt 0.0742
_refine_ls_shift/su_max 1.302
_refine_ls_shift/su_mean 0.102
_refine_ls_structure_factor_coef Fsqd
_refine_ls_weighting_details 'calc w=1/[\s^2^(Fo^2^)+(0.2000P)^2^+0.0000P] where P=(Fo^2^+2Fc^2^)/3'
_refine_ls_weighting_scheme calc
_refine_ls_wR_factor_gt 0.2488
_refine_ls_wR_factor_ref 0.2645
_reflns_number_gt 2036
_reflns_number_total 2410
_reflns_threshold_expression >2sigma(I)
_cod_data_source_file ic702232d-file003_1.cif
_cod_data_source_block Complex-1
_cod_original_cell_volume 666.8(3)
_cod_original_formula_sum 'C2 H8 Cu2.50 N16.50'
_cod_database_code 4304673

loop_
_symmetry_equiv_pos_as_xyz
'x, y, z'
'-x, -y, -z'

loop_
_atom_site_label
_atom_site_type_symbol
_atom_site_fract_x
_atom_site_fract_y
_atom_site_fract_z
_atom_site_U_iso_or_equiv
_atom_site_adp_type
_atom_site_occupancy
_atom_site_symmetry_multiplicity
_atom_site_calc_flag
_atom_site_refinement_flags
_atom_site_disorder_assembly
_atom_site_disorder_group
Cu1 Cu -0.08824(15) -0.35945(12) 0.47359(9) 0.0331(4) Uani 1 1 d . . .
Cu2 Cu 0.13381(14) 0.00484(11) 0.39011(8) 0.0280(4) Uani 1 1 d . . .
Cu3 Cu 0.5000 0.0000 0.0000 0.0383(5) Uani 1 2 d S . .
N1 N -0.0576(11) -0.2283(9) 0.3472(6) 0.0350(17) Uani 1 1 d . . .
N2 N -0.1458(15) -0.2712(12) 0.2568(8) 0.060(2) Uani 1 1 d . . .
N3 N -0.234(2) -0.316(2) 0.1711(11) 0.115(5) Uani 1 1 d . . .
N4 N 0.1719(11) -0.0800(9) 0.5323(6) 0.0301(16) Uani 1 1 d . . .
N5 N 0.3318(11) -0.0285(8) 0.5916(6) 0.0310(16) Uani 1 1 d . . .
N6 N 0.4745(12) 0.0187(11) 0.6502(8) 0.049(2) Uani 1 1 d . . .
N7 N 0.2756(11) 0.2437(8) 0.4558(7) 0.0377(17) Uani 1 1 d . . .
N8 N 0.4265(12) 0.3217(9) 0.4160(7) 0.0402(19) Uani 1 1 d . . .
N9 N 0.5703(15) 0.3950(12) 0.3797(9) 0.069(3) Uani 1 1 d . . .
N10 N 0.0768(15) -0.5020(11) 0.4086(8) 0.054(3) Uani 1 1 d . . .
N11 N 0.148(3) -0.4902(19) 0.3261(14) 0.133(8) Uani 1 1 d . . .
N12 N 0.242(5) -0.476(3) 0.2470(19) 0.259(19) Uani 1 1 d . . .
N13 N 0.1116(15) 0.0568(13) 0.2366(8) 0.062(3) Uani 1 1 d . . .
N14 N -0.014(2) 0.0478(18) 0.1741(15) 0.110(5) Uani 1 1 d . . .
N15 N -0.232(5) 0.086(4) 0.121(2) 0.206(11) Uiso 1 1 d . . .
N16 N 0.3751(13) -0.1956(12) 0.0822(8) 0.056(2) Uani 1 1 d . . .
H16A H 0.4732 -0.2164 0.1246 0.067 Uiso 1 1 calc R . .
H16B H 0.2842 -0.1713 0.1272 0.067 Uiso 1 1 calc R . .
N17 N 0.561(5) -0.1774(18) -0.1177(12) 0.250(18) Uani 1 1 d . . .
H17A H 0.4873 -0.1896 -0.1830 0.300 Uiso 1 1 calc R . .
H17B H 0.6947 -0.1495 -0.1295 0.300 Uiso 1 1 calc R . .
C1 C 0.280(6) -0.334(2) 0.0064(16) 0.23(2) Uani 1 1 d . . .
H1A H 0.1699 -0.3182 -0.0400 0.276 Uiso 1 1 calc R . .
H1B H 0.2308 -0.4344 0.0409 0.276 Uiso 1 1 calc R . .
C2 C 0.500(5) -0.326(3) -0.0652(19) 0.175(13) Uani 1 1 d . . .
H2A H 0.6103 -0.3284 -0.0131 0.210 Uiso 1 1 calc R . .
H2B H 0.4719 -0.4237 -0.1213 0.210 Uiso 1 1 calc R . .

loop_
_atom_site_aniso_label
_atom_site_aniso_U_11
_atom_site_aniso_U_22
_atom_site_aniso_U_33
_atom_site_aniso_U_23
_atom_site_aniso_U_13
_atom_site_aniso_U_12
Cu1 0.0406(7) 0.0248(7) 0.0415(7) 0.0133(5) 0.0166(5) 0.0163(5)
Cu2 0.0342(7) 0.0242(6) 0.0268(6) 0.0099(4) 0.0030(4) 0.0081(4)
Cu3 0.0425(9) 0.0411(10) 0.0320(9) 0.0129(7) 0.0094(7) 0.0094(7)
N1 0.042(4) 0.030(4) 0.029(4) 0.000(3) -0.004(3) 0.009(3)
N2 0.065(6) 0.051(5) 0.051(6) -0.007(4) 0.001(5) 0.004(5)
N3 0.121(11) 0.144(13) 0.044(6) -0.008(7) -0.044(7) -0.001(9)
N4 0.032(4) 0.026(4) 0.032(4) 0.008(3) -0.003(3) 0.007(3)
N5 0.037(4) 0.027(3) 0.029(4) 0.005(3) 0.008(3) 0.009(3)
N6 0.032(4) 0.063(5) 0.050(5) 0.003(4) -0.012(4) 0.014(4)
N7 0.035(4) 0.023(3) 0.057(5) 0.005(3) 0.018(3) 0.009(3)
N8 0.044(5) 0.022(4) 0.051(5) -0.002(3) 0.011(4) 0.005(3)
N9 0.053(5) 0.052(6) 0.086(8) 0.003(5) 0.041(5) -0.012(5)
N10 0.071(6) 0.048(5) 0.073(6) 0.039(5) 0.052(5) 0.044(5)
N11 0.222(18) 0.136(13) 0.141(13) 0.108(11) 0.145(14) 0.154(14)
N12 0.51(4) 0.26(3) 0.21(2) 0.22(2) 0.30(3) 0.32(3)
N13 0.046(5) 0.085(7) 0.055(6) 0.033(5) -0.023(4) 0.013(5)
N14 0.107(11) 0.087(10) 0.149(15) 0.046(10) 0.050(10) 0.032(8)
N16 0.044(5) 0.069(6) 0.057(6) 0.029(5) 0.010(4) 0.011(4)
N17 0.62(6) 0.051(8) 0.053(9) 0.023(6) 0.097(18) 0.050(16)
C1 0.42(5) 0.081(13) 0.068(11) 0.003(10) 0.08(2) -0.12(2)
C2 0.33(4) 0.085(13) 0.108(17) 0.004(12) 0.05(2) 0.058(18)

loop_
_atom_type_symbol
_atom_type_description
_atom_type_scat_dispersion_real
_atom_type_scat_dispersion_imag
_atom_type_scat_source
C C 0.0033 0.0016 'International Tables Vol C Tables 4.2.6.8 and 6.1.1.4'
H H 0.0000 0.0000 'International Tables Vol C Tables 4.2.6.8 and 6.1.1.4'
N N 0.0061 0.0033 'International Tables Vol C Tables 4.2.6.8 and 6.1.1.4'
Cu Cu 0.3201 1.2651 'International Tables Vol C Tables 4.2.6.8 and 6.1.1.4'

loop_
_geom_angle_atom_site_label_1
_geom_angle_atom_site_label_2
_geom_angle_atom_site_label_3
_geom_angle
_geom_angle_site_symmetry_1
_geom_angle_site_symmetry_3
_geom_angle_publ_flag
N10 Cu1 N1 170.3(3) 2_546 . ?
N10 Cu1 N7 96.8(3) 2_546 2_556 ?
N1 Cu1 N7 92.4(3) . 2_556 ?
N10 Cu1 N10 77.9(4) 2_546 . ?
N1 Cu1 N10 93.2(3) . . ?
N7 Cu1 N10 172.8(3) 2_556 . ?
N13 Cu2 N4 170.0(4) . . ?
N13 Cu2 N1 91.8(4) . . ?
N4 Cu2 N1 82.7(3) . . ?
N13 Cu2 N7 94.3(4) . . ?
N4 Cu2 N7 92.8(3) . . ?
N1 Cu2 N7 167.0(3) . . ?
N16 Cu3 N16 180.0(5) . 2_655 ?
N16 Cu3 N17 85.2(5) . . ?
N16 Cu3 N17 94.8(5) 2_655 . ?
N16 Cu3 N17 94.8(5) . 2_655 ?
N16 Cu3 N17 85.2(5) 2_655 2_655 ?
N17 Cu3 N17 180.0(17) . 2_655 ?
N16 Cu3 N15 89.1(8) . 2 ?
N16 Cu3 N15 90.9(8) 2_655 2 ?
N17 Cu3 N15 74.6(11) . 2 ?
N17 Cu3 N15 105.4(11) 2_655 2 ?
N16 Cu3 N15 90.9(8) . 1_655 ?
N16 Cu3 N15 89.1(8) 2_655 1_655 ?
N17 Cu3 N15 105.4(11) . 1_655 ?
N17 Cu3 N15 74.6(11) 2_655 1_655 ?
N15 Cu3 N15 180.0(19) 2 1_655 ?
N2 N1 Cu1 126.9(7) . . ?
N2 N1 Cu2 121.1(7) . . ?
Cu1 N1 Cu2 111.9(3) . . ?
N3 N2 N1 178.1(14) . . ?
N5 N4 Cu2 122.4(6) . . ?
N6 N5 N4 177.0(9) . . ?
N8 N7 Cu1 120.6(6) . 2_556 ?
N8 N7 Cu2 119.3(6) . . ?
Cu1 N7 Cu2 113.5(3) 2_556 . ?
N9 N8 N7 179.1(11) . . ?
N11 N10 Cu1 133.0(8) . 2_546 ?
N11 N10 Cu1 124.8(8) . . ?
Cu1 N10 Cu1 102.1(4) 2_546 . ?
N10 N11 N12 173(3) . . ?
N14 N13 Cu2 135.9(11) . . ?
N13 N14 N15 156.5(17) . . ?
N14 N15 Cu3 146.6(16) . 1_455 ?
C1 N16 Cu3 109.3(9) . . ?
C2 N17 Cu3 102.3(12) . . ?
N16 C1 C2 94.4(19) . . ?
N17 C2 C1 110(2) . . ?

loop_
_geom_bond_atom_site_label_1
_geom_bond_atom_site_label_2
_geom_bond_distance
_geom_bond_site_symmetry_2
_geom_bond_publ_flag
Cu1 N10 1.963(8) 2_546 ?
Cu1 N1 1.977(8) . ?
Cu1 N7 1.998(7) 2_556 ?
Cu1 N10 2.006(8) . ?
Cu2 N13 1.970(9) . ?
Cu2 N4 1.977(7) . ?
Cu2 N1 2.017(7) . ?
Cu2 N7 2.017(7) . ?
Cu3 N16 2.022(9) . ?
Cu3 N16 2.022(9) 2_655 ?
Cu3 N17 2.095(17) . ?
Cu3 N17 2.095(17) 2_655 ?
Cu3 N15 2.19(3) 2 ?
Cu3 N15 2.19(3) 1_655 ?
N1 N2 1.191(11) . ?
N2 N3 1.144(14) . ?
N4 N5 1.221(10) . ?
N5 N6 1.127(10) . ?
N7 N8 1.208(11) . ?
N7 Cu1 1.998(7) 2_556 ?
N8 N9 1.139(11) . ?
N10 N11 1.134(15) . ?
N10 Cu1 1.963(8) 2_546 ?
N11 N12 1.175(18) . ?
N13 N14 1.104(17) . ?
N14 N15 1.73(3) . ?
N15 Cu3 2.19(3) 1_455 ?
N16 C1 1.37(2) . ?
N17 C2 1.44(2) . ?
C1 C2 1.77(5) . ?
